data_2000350
loop_
_publ_author_name
'Wei, G.'
'Huang, Z.'
'Lei, X.'
'Cao, R.'
'Jiang, F.'
'Hong, M.'
'Liu, H.'

_publ_section_title
;Structure of
 [bis(2-diphenylphosphinoethyl)phenylphosphine-<i>P</i>,<i>P</i>,<i>P</i>]carbonyl(phenylthiolato)cobalt(I),
 [Co{Ph~2~PCH~2~CH~2~P(Ph)CH~2~CH~2~PPh~2~}(SPh)(CO)]
;
_journal_issue 12
_journal_name_full 'Acta Crystallographica Section C'
_journal_page_first 2130
_journal_page_last 2132
_journal_paper_doi 10.1107/S0108270192003731
_journal_volume 48
_journal_year 1992
_chemical_formula_moiety 'C41 H38 Co1 O1 P3 S1'
_chemical_formula_sum 'C41 H38 Co O P3 S'
_chemical_formula_weight 730.68
_space_group_crystal_system monoclinic
_space_group_IT_number 4
_space_group_name_Hall 'P 2yb'
_space_group_name_H-M_alt 'P 1 21 1'
_cell_angle_alpha 90
_cell_angle_beta 94.18(3)
_cell_angle_gamma 90
_cell_formula_units_Z 2
_cell_length_a 11.163(2)
_cell_length_b 15.499(3)
_cell_length_c 10.427(2)
_cell_volume 1799.2(6)
_diffrn_radiation_type Mo
_diffrn_radiation_wavelength 0.71073
_exptl_absorpt_coefficient_mu 0.693
_exptl_crystal_density_diffrn 1.349
_exptl_crystal_F_000 760
_cod_data_source_file as1001.cif
_cod_data_source_block as1001a
_cod_original_cell_volume 1799.3(9)
_cod_original_formula_sum 'C41 H38 Co1 O1 P3 S1'
_cod_database_code 2000350

loop_
_space_group_symop_id
_space_group_symop_operation_xyz
1 x,y,z
2 -x,y+1/2,-z

loop_
_atom_site_label
_atom_site_fract_x
_atom_site_fract_y
_atom_site_fract_z
Co .17020(10) .2223 .62120(10)
S .1367(2) .3568(2) .5322(3)
P1 .1613(2) .1722(2) .4255(3)
P2 .1374(3) .0934(2) .6795(3)
P3 .0372(2) .2597(2) .7527(3)
O .4059(7) .2376(6) .7529(9)
C1 .1670(10) .0544(7) .4260(10)
C01 .3146(8) .2339(8) .6942(9)
C2 .1090(10) .0172(7) .5460(10)
C3 .0008(9) .0887(7) .7670(10)
C4 .0050(10) .1678(8) .8580(10)
C11 .2815(8) .1970(6) .3217(9)
C12 .3684(9) .2582(7) .3600(10)
C13 .4606(9) .2752(9) .2800(10)
C14 .4658(9) .2330(10) .1640(10)
C15 .3780(10) .1739(8) .1250(10)
C16 .2847(9) .1567(8) .2030(10)
C21 .0290(9) .1969(7) .3191(9)
C22 -.0780(10) .1498(9) .3190(10)
C23 -.1820(10) .1780(10) .2440(10)
C24 -.1780(10) .2510(10) .1710(10)
C25 -.0750(10) .2970(10) .1680(10)
C26 .0272(9) .2705(9) .2410(10)
C31 .2530(10) .0383(7) .7840(10)
C32 .2310(10) .0075(8) .9050(10)
C33 .3250(10) -.0330(10) .9810(10)
C34 .4360(10) -.0421(9) .9370(10)
C35 .4560(10) -.0120(10) .8170(10)
C36 .3660(10) .0287(8) .7420(10)
C41 -.1151(9) .2897(7) .6970(10)
C42 -.2050(10) .3082(9) .7810(10)
C43 -.3210(10) .3240(10) .7350(10)
C44 -.3500(10) .3250(10) .6020(10)
C45 -.2670(10) .3060(10) .5190(10)
C46 -.1506(9) .2896(8) .5650(10)
C51 .0829(9) .3458(7) .8646(9)
C52 .0440(10) .4276(7) .8520(10)
C53 .1830(10) .4774(9) 1.0200(10)
C54 .0910(10) .4943(8) .9290(10)
C55 .1790(10) .3267(7) .9590(10)
C56 .2240(10) .3905(9) 1.0360(10)
C61 .2582(9) .4302(7) .5540(10)
C62 .2780(10) .4834(8) .4530(10)
C63 .3650(10) .5477(9) .4670(10)
C64 .4320(10) .5567(9) .580(2)
C65 .4170(10) .5042(9) .683(2)
C66 .3280(10) .4407(7) .6690(10)
H1 .2493 .0355 .4275
H2 .1268 .0326 .3472
H3 .0211 .0116 .5264
H4 .1375 -.0386 .5684
H5 -.0057 .0363 .8142
H6 -.0715 .0930 .7087
H7 -.0679 .1763 .8993
H8 .0689 .1607 .9257
H9 .3645 .2904 .4402
H10 .5225 .3163 .3051
H11 .5309 .2447 .1108
H12 .3811 .1456 .0425
H13 .2237 .1140 .1733
H14 -.0800 .0972 .3713
H15 -.2558 .1452 .2447
H16 -.2499 .2685 .1203
H17 -.0708 .3489 .1141
H18 .1015 .3027 .2374
H19 .1504 .0115 .9355
H20 .3111 -.0529 1.0666
H21 .5008 -.0696 .9914
H22 .5351 -.0193 .7827
H23 .3841 .0528 .6596
H24 -.1841 .3115 .8754
H25 -.3836 .3343 .7908
H26 -.4312 .3385 .5686
H27 -.2880 .3041 .4291
H28 -.0917 .2768 .5025
H29 -.0200 .4556 .7953
H30 .2456 .4817 1.0894
H31 .0350 .5338 .8842
H32 .1788 .2660 .9323
H33 .2705 .4255 1.1029
H34 .2291 .4749 .3701
H35 .3747 .5872 .3918
H36 .4949 .6018 .5887
H37 .4673 .5106 .7642
H38 .3144 .4037 .7452

loop_
_geom_angle_atom_site_label_1
_geom_angle_atom_site_label_2
_geom_angle_atom_site_label_3
_geom_angle
S Co P1 87.20(10)
S Co P2 160.00(10)
S Co P3 85.1(2)
S Co C01 101.6(5)
P1 Co P2 86.30(10)
P1 Co P3 134.40(10)
P1 Co C01 115.1(3)
P2 Co P3 86.00(10)
P2 Co C01 98.3(5)
P3 Co C01 110.5(3)
Co S C61 115.3(4)
Co P1 C1 110.8(4)
Co P1 C11 119.7(3)
Co P1 C21 118.3(3)
Co P2 C2 114.2(4)
Co P2 C3 110.2(4)
Co P2 C31 118.6(4)
Co P3 C4 109.9(4)
Co P3 C41 122.4(4)
Co P3 C51 115.3(3)
Co C01 O 173.3(9)

loop_
_geom_bond_atom_site_label_1
_geom_bond_atom_site_label_2
_geom_bond_distance
Co S 2.302(3)
Co P1 2.179(3)
Co P2 2.128(4)
Co P3 2.174(4)
Co C01 1.741(9)
S C61 1.77(2)
P1 C1 1.830(10)
P1 C11 1.820(10)
P1 C21 1.82(2)
P2 C2 1.84(2)
P2 C3 1.84(2)
P2 C31 1.83(2)
P3 C4 1.85(2)
P3 C41 1.82(2)
P3 C51 1.82(2)
O C01 1.16(2)
C1 C2 1.56(2)
C3 C4 1.55(2)
C11 C12 1.390(10)
C11 C16 1.390(10)
C12 C13 1.41(2)
C13 C14 1.37(2)
C14 C15 1.39(2)
C15 C16 1.39(2)
C21 C22 1.390(10)
C21 C26 1.41(2)
C22 C23 1.42(2)
C23 C24 1.36(2)
C24 C25 1.35(2)
C25 C26 1.39(2)
C31 C32 1.400(10)
C31 C36 1.37(2)
C32 C33 1.41(2)
C33 C34 1.36(2)
C34 C35 1.36(2)
C35 C36 1.38(2)
C41 C42 1.410(10)
C41 C46 1.410(10)
C42 C43 1.37(2)
C43 C44 1.40(2)
C44 C45 1.34(2)
C45 C46 1.38(2)
C51 C52 1.350(10)
C51 C55 1.430(10)
C52 C54 1.40(2)
C53 C54 1.37(2)
C53 C56 1.43(2)
C55 C56 1.34(2)
C61 C62 1.37(2)
C61 C66 1.39(2)
C62 C63 1.39(2)
C63 C64 1.36(2)
C64 C65 1.37(2)
C65 C66 1.39(2)
